data_7251486
loop_
_publ_author_name
'Alfuth, Jan'
'Chojnacki, Jaros\/law'
'Po\/lo\'nski, Tadeusz'
'Olszewska, Teresa'

_publ_section_title
;
 Structural diversity of supramolecular networks composed of
 2,1,3-chalcogenadiazole silver(i) complexes: the role of chalcogen
 bonding in molecular self--assembly
;
_journal_issue 7
_journal_name_full CrystEngComm
_journal_page_first 1206
_journal_page_last 1214
_journal_paper_doi 10.1039/D5CE00963D
_journal_volume 28
_journal_year 2026
_chemical_formula_moiety 'C16 H16 Ag N5 O3 Se2'
_chemical_formula_sum 'C16 H16 Ag N5 O3 Se2'
_chemical_formula_weight 592.13
_space_group_crystal_system monoclinic
_space_group_IT_number 14
_space_group_name_Hall '-P 2yn'
_space_group_name_H-M_alt 'P 1 21/n 1'
_atom_sites_solution_hydrogens geom
_atom_sites_solution_primary dual
_atom_sites_solution_secondary difmap
_audit_creation_date 2023-02-14
_audit_creation_method
;
Olex2 1.2
(compiled 2018.05.29 svn.r3508 for OlexSys, GUI svn.r5506)
;
_audit_update_record
;
2025-09-04 deposited with the CCDC.	2026-01-05 downloaded from the CCDC.
;
_cell_angle_alpha 90
_cell_angle_beta 98.577(18)
_cell_angle_gamma 90
_cell_formula_units_Z 4
_cell_length_a 7.0765(18)
_cell_length_b 14.922(3)
_cell_length_c 17.437(3)
_cell_measurement_reflns_used 5134
_cell_measurement_temperature 120(2)
_cell_measurement_theta_max 53.5
_cell_measurement_theta_min 2.45
_cell_volume 1820.7(7)
_computing_cell_refinement 'X-Area Recipe 1.34.0.0 (STOE, 2019)'
_computing_data_collection 'X-Area WinXpose 2.0.22.0 (STOE, 2016)'
_computing_data_reduction 'X-Area Integrate 1.77.0.0 (STOE, 2019) X-Area X-Red32 1.65.0.0 (STOE, 2018)'
_computing_molecular_graphics 'Olex2 (Dolomanov et al., 2009)'
_computing_publication_material 'Olex2 (Dolomanov et al., 2009)'
_computing_structure_refinement 'ShelXL (Sheldrick, 2015)'
_diffrn_ambient_temperature 120.0
_diffrn_detector_area_resol_mean 6.67
_diffrn_measured_fraction_theta_full 0.993
_diffrn_measured_fraction_theta_max 0.994
_diffrn_measurement_device_type 'STOE IPDS 2T'
_diffrn_measurement_method 'rotation method, \w scans'
_diffrn_radiation_type MoK\a
_diffrn_radiation_wavelength 0.71073
_diffrn_reflns_av_unetI/netI 0.0404
_diffrn_reflns_Laue_measured_fraction_full 0.993
_diffrn_reflns_Laue_measured_fraction_max 0.994
_diffrn_reflns_limit_h_max 8
_diffrn_reflns_limit_h_min -8
_diffrn_reflns_limit_k_max 18
_diffrn_reflns_limit_k_min -18
_diffrn_reflns_limit_l_max 21
_diffrn_reflns_limit_l_min -2
_diffrn_reflns_number 3567
_diffrn_reflns_point_group_measured_fraction_full 0.993
_diffrn_reflns_point_group_measured_fraction_max 0.994
_diffrn_reflns_theta_full 25.242
_diffrn_reflns_theta_max 26.040
_diffrn_reflns_theta_min 2.362
_diffrn_source 'GeniX Mo, 0.05 x 0.05 mm2 microfocus'
_exptl_absorpt_coefficient_mu 5.134
_exptl_absorpt_correction_T_max 0.8959
_exptl_absorpt_correction_T_min 0.3230
_exptl_absorpt_correction_type integration
_exptl_absorpt_process_details
'STOE X-Red32, absorption correction by Gaussian integration, analogous to P. Coppens, "The Evaluation of Absorption and Extinction in Single-Crystal Structure Analysis", published in F. R. Ahmed (Editor), "Crystallographic Computing", Munksgaard, Copenhagen (1970), 255 - 270'
_exptl_crystal_colour colourless
_exptl_crystal_colour_primary colourless
_exptl_crystal_density_diffrn 2.160
_exptl_crystal_density_method 'not measured'
_exptl_crystal_description needle
_exptl_crystal_F_000 1144
_exptl_crystal_size_max 0.29
_exptl_crystal_size_mid 0.03
_exptl_crystal_size_min 0.02
_refine_diff_density_max 2.729
_refine_diff_density_min -3.278
_refine_diff_density_rms 0.478
_refine_ls_extinction_method none
_refine_ls_goodness_of_fit_ref 1.265
_refine_ls_hydrogen_treatment constr
_refine_ls_matrix_type full
_refine_ls_number_parameters 239
_refine_ls_number_reflns 3567
_refine_ls_number_restraints 0
_refine_ls_restrained_S_all 1.265
_refine_ls_R_factor_all 0.1405
_refine_ls_R_factor_gt 0.1253
_refine_ls_shift/su_max 0.000
_refine_ls_shift/su_mean 0.000
_refine_ls_structure_factor_coef Fsqd
_refine_ls_weighting_details 'w=1/[\s^2^(Fo^2^)+211.6686P] where P=(Fo^2^+2Fc^2^)/3'
_refine_ls_weighting_scheme calc
_refine_ls_wR_factor_gt 0.3444
_refine_ls_wR_factor_ref 0.3516
_reflns_Friedel_coverage 0.000
_reflns_number_gt 3071
_reflns_number_total 3567
_reflns_threshold_expression 'I > 2\s(I)'
_cod_data_source_file d5ce00963d2.cif
_cod_data_source_block 3
_cod_depositor_comments 'Adding full bibliography for 7251474--7251487.cif.'
_cod_database_code 7251486
_shelx_shelxl_version_number 2018/3
_shelx_space_group_comment
;
The symmetry employed for this shelxl refinement is uniquely defined
by the following loop, which should always be used as a source of
symmetry information in preference to the above space-group names.
They are only intended as comments.
;
_shelx_estimated_absorpt_t_max 0.904
_shelx_estimated_absorpt_t_min 0.317
_olex2_refinement_description
;
1. Twinned data refinement
 Scales: 0.643(8)
 0.357(8)
2. Fixed Uiso
 At 1.2 times of:
  All C(H) groups
 At 1.5 times of:
  All C(H,H,H) groups
3.a Aromatic/amide H refined with riding coordinates:
 C5(H5), C6(H6), C11(H11), C12(H12)
3.b Idealised Me refined as rotating group:
 C7(H7A,H7B,H7C), C8(H8A,H8B,H8C), C15(H15A,H15B,H15C), C16(H16A,H16B,H16C)
;
_olex2_submission_special_instructions 'No special instructions were received'

loop_
_space_group_symop_operation_xyz
'x, y, z'
'-x+1/2, y+1/2, -z+1/2'
'-x, -y, -z'
'x-1/2, -y-1/2, z-1/2'

loop_
_atom_site_label
_atom_site_type_symbol
_atom_site_fract_x
_atom_site_fract_y
_atom_site_fract_z
_atom_site_U_iso_or_equiv
_atom_site_adp_type
_atom_site_occupancy
_atom_site_site_symmetry_order
_atom_site_calc_flag
_atom_site_refinement_flags_posn
_atom_site_refinement_flags_adp
_atom_site_refinement_flags_occupancy
_atom_site_disorder_assembly
_atom_site_disorder_group
Ag1 Ag 0.7460(3) 0.59841(14) 0.49625(11) 0.0254(5) Uani 1 1 d . . . . .
Se1 Se 0.5591(4) 0.70405(19) 0.65125(15) 0.0260(6) Uani 1 1 d . . . . .
O1 O 1.390(3) 0.584(2) 0.5249(12) 0.050(7) Uani 1 1 d . . . . .
O2 O 1.167(6) 0.6873(16) 0.4942(15) 0.084(12) Uani 1 1 d . . . . .
O3 O 1.119(3) 0.5525(18) 0.4570(14) 0.050(6) Uani 1 1 d . . . . .
N1 N 0.758(3) 0.6481(16) 0.6179(12) 0.025(5) Uani 1 1 d . . . . .
N2 N 0.679(3) 0.7101(16) 0.7491(12) 0.028(5) Uani 1 1 d . . . . .
N5 N 1.226(5) 0.6143(19) 0.4915(17) 0.053(9) Uani 1 1 d . . . . .
C1 C 0.900(4) 0.6383(17) 0.6774(14) 0.021(5) Uani 1 1 d . . . . .
C2 C 0.851(4) 0.6704(19) 0.7507(14) 0.026(6) Uani 1 1 d . . . . .
C3 C 0.981(4) 0.6581(17) 0.8219(14) 0.021(5) Uani 1 1 d . . . . .
C4 C 1.154(4) 0.6156(17) 0.8161(15) 0.023(5) Uiso 1 1 d . . . . .
C5 C 1.196(4) 0.5863(19) 0.7436(16) 0.029(6) Uani 1 1 d . . . . .
H5 H 1.317319 0.559417 0.741713 0.034 Uiso 1 1 calc R . . . .
C6 C 1.074(4) 0.5945(17) 0.6775(15) 0.026(6) Uani 1 1 d . . . . .
H6 H 1.106622 0.570555 0.630610 0.031 Uiso 1 1 calc R . . . .
C7 C 1.299(5) 0.599(2) 0.8870(16) 0.039(7) Uani 1 1 d . . . . .
H7A H 1.285892 0.644118 0.926414 0.058 Uiso 1 1 calc GR . . . .
H7B H 1.428018 0.601650 0.872972 0.058 Uiso 1 1 calc GR . . . .
H7C H 1.278115 0.539032 0.907867 0.058 Uiso 1 1 calc GR . . . .
C8 C 0.918(5) 0.692(2) 0.8971(16) 0.035(7) Uani 1 1 d . . . . .
H8A H 1.012024 0.735338 0.921929 0.053 Uiso 1 1 calc GR . . . .
H8B H 0.910087 0.641286 0.932256 0.053 Uiso 1 1 calc GR . . . .
H8C H 0.793041 0.720786 0.885312 0.053 Uiso 1 1 calc GR . . . .
Se2 Se 1.4300(4) 0.82018(19) 0.83380(15) 0.0256(6) Uani 1 1 d . . . . .
N3 N 1.305(4) 0.8196(16) 0.7356(13) 0.031(5) Uani 1 1 d . . . . .
N4 N 1.232(3) 0.8737(15) 0.8708(12) 0.025(5) Uani 1 1 d . . . . .
C9 C 1.141(4) 0.8608(18) 0.7367(14) 0.022(5) Uani 1 1 d . . . . .
C10 C 1.099(4) 0.8889(16) 0.8119(15) 0.022(5) Uani 1 1 d . . . . .
C11 C 0.924(4) 0.9316(18) 0.8165(17) 0.030(6) Uani 1 1 d . . . . .
H11 H 0.896741 0.951989 0.865267 0.036 Uiso 1 1 calc R . . . .
C12 C 0.796(4) 0.9440(19) 0.7520(16) 0.028(6) Uani 1 1 d . . . . .
H12 H 0.676246 0.970306 0.756957 0.033 Uiso 1 1 calc R . . . .
C13 C 0.834(4) 0.9184(16) 0.6747(14) 0.020(5) Uiso 1 1 d . . . . .
C14 C 1.007(5) 0.876(2) 0.6654(18) 0.043(8) Uani 1 1 d . . . . .
C15 C 1.063(4) 0.8473(19) 0.5915(15) 0.030(6) Uani 1 1 d . . . . .
H15A H 1.049407 0.782187 0.586040 0.045 Uiso 1 1 calc GR . . . .
H15B H 1.196952 0.863966 0.590491 0.045 Uiso 1 1 calc GR . . . .
H15C H 0.981626 0.876910 0.548580 0.045 Uiso 1 1 calc GR . . . .
C16 C 0.689(4) 0.939(2) 0.6032(17) 0.035(7) Uani 1 1 d . . . . .
H16A H 0.563732 0.950905 0.618960 0.053 Uiso 1 1 calc GR . . . .
H16B H 0.678965 0.888165 0.567606 0.053 Uiso 1 1 calc GR . . . .
H16C H 0.730229 0.992418 0.577105 0.053 Uiso 1 1 calc GR . . . .

loop_
_atom_site_aniso_label
_atom_site_aniso_U_11
_atom_site_aniso_U_22
_atom_site_aniso_U_33
_atom_site_aniso_U_23
_atom_site_aniso_U_13
_atom_site_aniso_U_12
Ag1 0.0246(10) 0.0334(11) 0.0176(9) -0.0003(8) 0.0014(7) -0.0001(9)
Se1 0.0205(13) 0.0369(15) 0.0207(12) -0.0036(11) 0.0037(10) 0.0001(11)
O1 0.012(9) 0.11(2) 0.025(10) -0.023(12) -0.008(8) 0.000(12)
O2 0.18(4) 0.032(13) 0.046(15) 0.003(11) 0.03(2) 0.030(18)
O3 0.020(10) 0.064(16) 0.057(15) 0.021(13) -0.018(10) -0.007(11)
N1 0.029(12) 0.035(12) 0.016(10) -0.006(9) 0.015(9) 0.000(10)
N2 0.034(13) 0.033(12) 0.020(11) 0.000(9) 0.013(10) 0.005(10)
N5 0.09(3) 0.034(15) 0.047(17) 0.016(13) 0.058(18) 0.013(16)
C1 0.023(13) 0.022(12) 0.019(12) -0.001(9) 0.002(10) 0.013(10)
C2 0.032(14) 0.032(14) 0.013(11) -0.002(10) 0.002(10) -0.008(12)
C3 0.022(12) 0.021(12) 0.020(12) 0.000(10) 0.000(10) -0.005(10)
C5 0.026(14) 0.032(15) 0.030(14) -0.002(11) 0.010(12) 0.005(12)
C6 0.034(15) 0.025(13) 0.021(12) -0.007(10) 0.011(11) -0.012(12)
C7 0.038(17) 0.053(19) 0.021(13) -0.009(13) -0.013(12) -0.009(15)
C8 0.041(17) 0.034(16) 0.032(15) -0.017(12) 0.008(13) -0.018(13)
Se2 0.0194(13) 0.0359(15) 0.0213(12) -0.0040(11) 0.0025(10) 0.0020(11)
N3 0.035(13) 0.034(13) 0.027(12) -0.007(10) 0.014(10) -0.001(11)
N4 0.028(12) 0.025(11) 0.022(11) -0.003(9) 0.005(9) -0.004(9)
C9 0.018(12) 0.034(14) 0.015(11) -0.001(10) 0.004(10) -0.002(11)
C10 0.025(13) 0.017(11) 0.025(13) -0.012(10) 0.012(10) -0.014(10)
C11 0.036(16) 0.026(13) 0.032(15) -0.009(11) 0.018(13) 0.007(12)
C12 0.018(13) 0.038(15) 0.029(14) -0.004(12) 0.009(11) 0.000(11)
C14 0.039(18) 0.06(2) 0.035(17) 0.009(15) 0.026(14) 0.023(16)
C15 0.037(16) 0.035(15) 0.019(12) -0.005(11) 0.008(12) -0.002(13)
C16 0.029(15) 0.041(16) 0.038(16) 0.003(13) 0.011(13) 0.002(13)

loop_
_atom_type_symbol
_atom_type_description
_atom_type_scat_dispersion_real
_atom_type_scat_dispersion_imag
_atom_type_scat_source
C C 0.0033 0.0016 'International Tables Vol C Tables 4.2.6.8 and 6.1.1.4'
H H 0.0000 0.0000 'International Tables Vol C Tables 4.2.6.8 and 6.1.1.4'
Ag Ag -0.8971 1.1015 'International Tables Vol C Tables 4.2.6.8 and 6.1.1.4'
N N 0.0061 0.0033 'International Tables Vol C Tables 4.2.6.8 and 6.1.1.4'
O O 0.0106 0.0060 'International Tables Vol C Tables 4.2.6.8 and 6.1.1.4'
Se Se -0.0929 2.2259 'International Tables Vol C Tables 4.2.6.8 and 6.1.1.4'

loop_
_geom_angle_atom_site_label_1
_geom_angle_atom_site_label_2
_geom_angle_atom_site_label_3
_geom_angle
_geom_angle_site_symmetry_1
_geom_angle_site_symmetry_3
_geom_angle_publ_flag
N1 Ag1 O3 91.7(9) . 3_766 ?
N4 Ag1 O3 116.4(8) 4_575 3_766 ?
N4 Ag1 N1 149.8(8) 4_575 . ?
N2 Se1 N1 92.7(10) . . ?
N5 O3 Ag1 108.8(18) . 3_766 ?
Se1 N1 Ag1 122.5(12) . . ?
C1 N1 Ag1 128.1(17) . . ?
C1 N1 Se1 109.3(16) . . ?
C2 N2 Se1 107.2(16) . . ?
O2 N5 O1 127(4) . . ?
O2 N5 O3 120(4) . . ?
O3 N5 O1 113(3) . . ?
N1 C1 C2 113(2) . . ?
N1 C1 C6 128(2) . . ?
C6 C1 C2 119(2) . . ?
N2 C2 C1 117(2) . . ?
N2 C2 C3 122(2) . . ?
C3 C2 C1 120(2) . . ?
C2 C3 C8 118(2) . . ?
C4 C3 C2 117(2) . . ?
C4 C3 C8 126(2) . . ?
C3 C4 C5 121(2) . . ?
C3 C4 C7 121(2) . . ?
C5 C4 C7 118(2) . . ?
C4 C5 H5 118.5 . . ?
C6 C5 C4 123(3) . . ?
C6 C5 H5 118.5 . . ?
C1 C6 H6 120.0 . . ?
C5 C6 C1 120(2) . . ?
C5 C6 H6 120.0 . . ?
C4 C7 H7A 109.5 . . ?
C4 C7 H7B 109.5 . . ?
C4 C7 H7C 109.5 . . ?
H7A C7 H7B 109.5 . . ?
H7A C7 H7C 109.5 . . ?
H7B C7 H7C 109.5 . . ?
C3 C8 H8A 109.5 . . ?
C3 C8 H8B 109.5 . . ?
C3 C8 H8C 109.5 . . ?
H8A C8 H8B 109.5 . . ?
H8A C8 H8C 109.5 . . ?
H8B C8 H8C 109.5 . . ?
N3 Se2 N4 92.5(10) . . ?
C9 N3 Se2 107.0(17) . . ?
Se2 N4 Ag1 120.7(11) . 4_676 ?
C10 N4 Ag1 131.7(18) . 4_676 ?
C10 N4 Se2 107.6(17) . . ?
N3 C9 C10 117(2) . . ?
N3 C9 C14 121(2) . . ?
C10 C9 C14 122(2) . . ?
N4 C10 C9 116(2) . . ?
N4 C10 C11 125(2) . . ?
C11 C10 C9 119(2) . . ?
C10 C11 H11 119.9 . . ?
C12 C11 C10 120(2) . . ?
C12 C11 H11 119.9 . . ?
C11 C12 H12 118.7 . . ?
C11 C12 C13 123(2) . . ?
C13 C12 H12 118.7 . . ?
C12 C13 C16 120(2) . . ?
C14 C13 C12 120(2) . . ?
C14 C13 C16 119(2) . . ?
C9 C14 C15 118(3) . . ?
C13 C14 C9 116(2) . . ?
C13 C14 C15 126(3) . . ?
C14 C15 H15A 109.5 . . ?
C14 C15 H15B 109.5 . . ?
C14 C15 H15C 109.5 . . ?
H15A C15 H15B 109.5 . . ?
H15A C15 H15C 109.5 . . ?
H15B C15 H15C 109.5 . . ?
C13 C16 H16A 109.5 . . ?
C13 C16 H16B 109.5 . . ?
C13 C16 H16C 109.5 . . ?
H16A C16 H16B 109.5 . . ?
H16A C16 H16C 109.5 . . ?
H16B C16 H16C 109.5 . . ?

loop_
_geom_bond_atom_site_label_1
_geom_bond_atom_site_label_2
_geom_bond_distance
_geom_bond_site_symmetry_2
_geom_bond_publ_flag
Ag1 O3 2.53(2) 3_766 ?
Ag1 N1 2.24(2) . ?
Ag1 N4 2.22(2) 4_575 ?
Se1 N1 1.81(2) . ?
Se1 N2 1.79(2) . ?
O1 N5 1.30(4) . ?
O2 N5 1.17(4) . ?
O3 N5 1.28(4) . ?
N1 C1 1.34(3) . ?
N2 C2 1.35(4) . ?
C1 C2 1.46(3) . ?
C1 C6 1.40(4) . ?
C2 C3 1.44(3) . ?
C3 C4 1.39(4) . ?
C3 C8 1.53(4) . ?
C4 C5 1.41(4) . ?
C4 C7 1.51(4) . ?
C5 H5 0.9500 . ?
C5 C6 1.34(4) . ?
C6 H6 0.9500 . ?
C7 H7A 0.9800 . ?
C7 H7B 0.9800 . ?
C7 H7C 0.9800 . ?
C8 H8A 0.9800 . ?
C8 H8B 0.9800 . ?
C8 H8C 0.9800 . ?
Se2 N3 1.81(2) . ?
Se2 N4 1.81(2) . ?
N3 C9 1.31(4) . ?
N4 C10 1.31(3) . ?
C9 C10 1.45(3) . ?
C9 C14 1.47(4) . ?
C10 C11 1.40(4) . ?
C11 H11 0.9500 . ?
C11 C12 1.35(4) . ?
C12 H12 0.9500 . ?
C12 C13 1.46(3) . ?
C13 C14 1.41(4) . ?
C13 C16 1.53(4) . ?
C14 C15 1.47(4) . ?
C15 H15A 0.9800 . ?
C15 H15B 0.9800 . ?
C15 H15C 0.9800 . ?
C16 H16A 0.9800 . ?
C16 H16B 0.9800 . ?
C16 H16C 0.9800 . ?

loop_
_twin_individual_id
_twin_individual_mass_fraction_refined
1 0.643(8)
2 0.357(8)
